data_2004160
loop_
_publ_author_name
'Song, B.-L.'
'Xiong, R.-G.'
'You, X.-Z.'
'Huang, X.-Y.'

_publ_section_title
;
 <i>trans</i>-Bis(<i>O</i>,<i>O</i>'-diethyl
 dithiophosphato-<i>S</i>,<i>S</i>')bis(4-methylpyridine)nickel(II)
;
_journal_issue 11
_journal_name_full 'Acta Crystallographica Section C'
_journal_page_first 2258
_journal_page_last 2259
_journal_paper_doi 10.1107/S0108270195005130
_journal_volume 51
_journal_year 1995
_chemical_formula_sum 'C20 H34 N2 Ni O4 P2 S4'
_chemical_formula_weight 615.39
_space_group_IT_number 2
_symmetry_cell_setting triclinic
_symmetry_space_group_name_Hall '-P 1'
_symmetry_space_group_name_H-M 'P -1'
_atom_type_scat_source 'Cromer & Waber (1974)'
_cell_angle_alpha 95.22(2)
_cell_angle_beta 84.14(2)
_cell_angle_gamma 104.72(2)
_cell_formula_units_Z 1
_cell_length_a 8.459(2)
_cell_length_b 9.132(3)
_cell_length_c 9.903(2)
_cell_measurement_reflns_used 25
_cell_measurement_temperature 296
_cell_measurement_theta_max 14.56
_cell_measurement_theta_min 8.74
_cell_volume 734.3(3)
_diffrn_measurement_device 'Enraf-Nonius CAD-4'
_diffrn_measurement_method '\w/2\q scans'
_diffrn_radiation_type MoK\a
_diffrn_radiation_wavelength 0.71073
_diffrn_reflns_av_R_equivalents 0.0086
_diffrn_reflns_limit_h_max 10
_diffrn_reflns_limit_h_min 0
_diffrn_reflns_limit_k_max 10
_diffrn_reflns_limit_k_min -10
_diffrn_reflns_limit_l_max 11
_diffrn_reflns_limit_l_min -11
_diffrn_reflns_number 2768
_diffrn_reflns_theta_max 25
_diffrn_standards_decay_% 3.8
_diffrn_standards_interval_count 300
_diffrn_standards_number 3
_exptl_absorpt_coefficient_mu 1.070
_exptl_absorpt_correction_T_max 1.00
_exptl_absorpt_correction_T_min 0.9372
_exptl_absorpt_correction_type 'empirical, \y scans (TEXSAN; Molecular Structure Corporation, 1985)'
_exptl_crystal_colour green
_exptl_crystal_density_diffrn 1.39
_exptl_crystal_description column
_exptl_crystal_size_max 0.25
_exptl_crystal_size_mid 0.15
_exptl_crystal_size_min 0.15
_refine_diff_density_max 0.54
_refine_diff_density_min -0.44
_refine_ls_extinction_method none
_refine_ls_goodness_of_fit_obs 1.56
_refine_ls_hydrogen_treatment noref
_refine_ls_number_parameters 152
_refine_ls_number_reflns 2079
_refine_ls_R_factor_obs 0.052
_refine_ls_shift/esd_max 0.01
_refine_ls_structure_factor_coef F
_refine_ls_weighting_details w=1/\s^2^(F)
_refine_ls_weighting_scheme calc
_refine_ls_wR_factor_obs 0.065
_reflns_number_observed 2253
_reflns_number_total 2575
_reflns_observed_criterion I>3\s(I)
_cod_data_source_file mu1176.cif
_cod_data_source_block mu1176a
_cod_depositor_comments
;
The following automatic conversions were performed:

'_refine_ls_weighting_scheme' value ' w=1/\s^2^(F)' was changed to
'calc'. New tag '_refine_ls_weighting_details' was created. The value
of the new tag was set to 'w=1/\s^2^(F)'.

Automatic conversion script
Id: cif_fix_values 3143 2015-03-26 13:38:13Z robertas 
;
_cod_database_code 2004160

loop_
_symmetry_equiv_pos_as_xyz
x,y,z
-x,-y,-z

loop_
_atom_site_label
_atom_site_fract_x
_atom_site_fract_y
_atom_site_fract_z
_atom_site_B_iso_or_equiv
Ni 1.0000 .0 .0 3.33(3)
S(1) 1.0003(2) .18560(10) .20150(10) 4.44(5)
S(2) .71220(10) -.09720(10) .09520(10) 4.30(5)
P .7674(2) .0739(2) .23370(10) 4.40(5)
O(1) .6471(4) .1823(4) .2447(3) 5.6(2)
O(2) .7204(5) .0227(4) .3845(3) 6.1(2)
N .9219(4) .1442(4) -0.1200(3) 3.60(10)
C(1) 1.0020(6) .2883(5) -0.1324(5) 4.4(2)
C(2) .9608(6) .3814(5) -0.2172(5) 5.0(2)
C(3) .8293(6) .3253(5) -0.2973(5) 4.6(2)
C(4) .7449(6) .1770(6) -0.2814(5) 4.5(2)
C(5) .7923(5) .0906(5) -0.1947(4) 4.0(2)
C(6) .7849(8) .4208(7) -0.3959(7) 7.0(3)
C(7) .6371(7) .2648(7) .1305(6) 5.6(2)
C(8) .5368(9) .3755(8) .1745(7) 7.8(4)
C(9) .7948(8) -.0871(8) .4318(6) 6.8(3)
C(10) .6710(10) -0.2190(10) .4710(10) 10.2(5)
H(1) 1.0925 .3297 -0.0794 5.3
H(2) 1.0224 .4836 -0.2218 6.0
H(3) .6519 .1336 -0.3314 5.3
H(4) .7309 -0.0115 -0.1867 4.8
H(5) .7601 .5086 -0.3475 8.6
H(6) .8762 .4526 -0.4605 8.6
H(7) .6935 .3647 -0.4407 8.6
H(8) .7444 .3180 .0984 6.7
H(9) .5879 .1966 .0600 6.7
H(10) .5858 .4433 .2454 9.4
H(11) .5299 .4308 .0995 9.4
H(12) .4294 .3221 .2063 9.4
H(13) .8683 -0.1156 .3611 8.2
H(14) .8541 -0.0429 .5082 8.2
H(15) .5967 -0.1913 .5416 12.3
H(16) .6105 -0.2637 .3944 12.3
H(17) .7196 -0.2914 .5015 12.3

loop_
_geom_angle_atom_site_label_1
_geom_angle_atom_site_label_2
_geom_angle_atom_site_label_3
_geom_angle_site_symmetry_1
_geom_angle_site_symmetry_3
_geom_angle
_geom_angle_publ_flag
N Ni N . 2_755 180.00 yes
N Ni S(1) . . 90.50(10) yes
N Ni S(2) . . 89.90(10) yes
S(1) P S(2) . . 110.20(8) yes
O(1) P S(1) . . 112.2(2) yes
S(1) Ni S(2) . . 81.30(5) yes
N Ni S(2) 2_755 . 90.10(10) yes
S(1) Ni N . 2_755 89.50(10) yes
O(1) P O(2) . . 94.7(2) yes
O(2) P S(2) . . 112.6(2) yes
N Ni S(2) . 2_755 90.10(10) no
N Ni S(2) 2_755 2_755 89.90(10) no
N Ni S(1) . 2_755 89.50(10) no
N Ni S(1) 2_755 2_755 90.50(10) no
S(2) Ni S(2) 2_755 . 180.00 no
S(2) Ni S(1) 2_755 . 98.70(5) no
S(2) Ni S(1) . 2_755 98.70(5) no
S(2) Ni S(1) 2_755 2_755 81.30(5) no
S(1) Ni S(1) 2_755 . 180.00 no
P S(1) Ni . . 84.03(5) no
P S(2) Ni . . 84.41(6) no
O(1) P S(2) . . 113.2(2) no
O(2) P S(1) . . 113.1(2) no
C(7) O(1) P . . 120.1(3) no
C(9) O(2) P . . 119.4(3) no
C(1) N C(5) . . 116.5(4) no
C(1) N Ni . . 122.5(3) no
C(5) N Ni . . 120.9(3) no
N C(1) C(2) . . 123.7(4) no
C(1) C(2) C(3) . . 120.0(4) no
C(4) C(3) C(2) . . 115.8(4) no
C(4) C(3) C(6) . . 122.4(5) no
C(2) C(3) C(6) . . 121.8(5) no
C(5) C(4) C(3) . . 121.1(4) no
N C(5) C(4) . . 122.8(4) no
O(1) C(7) C(8) . . 108.9(5) no
C(10) C(9) O(2) . . 110.1(6) no
H(1) C(1) N . . 118.31 no
H(1) C(1) C(2) . . 117.98 no
H(2) C(2) C(1) . . 120.06 no
H(2) C(2) C(3) . . 119.93 no
H(3) C(4) C(5) . . 119.38 no
H(3) C(4) C(3) . . 119.51 no
H(4) C(5) N . . 118.65 no
H(4) C(5) C(4) . . 118.57 no
H(7) C(6) H(6) . . 109.98 no
H(7) C(6) H(5) . . 109.86 no
H(7) C(6) C(3) . . 110.03 no
H(6) C(6) H(5) . . 108.74 no
H(6) C(6) C(3) . . 109.12 no
H(5) C(6) C(3) . . 109.09 no
H(9) C(7) H(8) . . 109.55 no
H(9) C(7) O(1) . . 109.75 no
H(9) C(7) C(8) . . 109.82 no
H(8) C(7) O(1) . . 109.43 no
H(8) C(7) C(8) . . 109.34 no
H(10) C(8) H(11) . . 109.67 no
H(10) C(8) H(12) . . 109.48 no
H(10) C(8) C(7) . . 109.68 no
H(11) C(8) H(12) . . 109.33 no
H(11) C(8) C(7) . . 109.43 no
H(12) C(8) C(7) . . 109.23 no
H(13) C(9) H(14) . . 109.19 no
H(13) C(9) C(10) . . 109.57 no
H(13) C(9) O(2) . . 109.40 no
H(14) C(9) C(10) . . 109.32 no
H(14) C(9) O(2) . . 109.20 no
H(17) C(10) H(15) . . 109.29 no
H(17) C(10) H(16) . . 108.92 no
H(17) C(10) C(9) . . 110.15 no
H(15) C(10) H(16) . . 108.78 no
H(15) C(10) C(9) . . 109.99 no
H(16) C(10) C(9) . . 109.67 no

loop_
_geom_bond_atom_site_label_1
_geom_bond_atom_site_label_2
_geom_bond_site_symmetry_2
_geom_bond_distance
_geom_bond_publ_flag
Ni N . 2.114(4) yes
Ni S(1) . 2.4980(10) yes
Ni S(2) . 2.4880(10) yes
P S(1) . 1.983(2) yes
O(1) C(7) . 1.436(6) yes
Ni N 2_755 2.114(4) yes
Ni S(1) 2_755 2.4980(10) yes
Ni S(2) 2_755 2.4880(10) yes
P O(2) . 1.587(4) yes
O(2) C(9) . 1.444(7) yes
S(2) P . 1.978(2) no
P O(1) . 1.580(3) no
N C(1) . 1.328(5) no
N C(5) . 1.348(5) no
C(1) C(2) . 1.374(6) no
C(2) C(3) . 1.395(7) no
C(3) C(4) . 1.376(6) no
C(3) C(6) . 1.501(7) no
C(4) C(5) . 1.369(6) no
C(7) C(8) . 1.487(8) no
C(9) C(10) . 1.440(10) no
C(1) H(1) . 0.951 no
C(2) H(2) . 0.949 no
C(4) H(3) . 0.952 no
C(5) H(4) . 0.951 no
C(6) H(7) . 0.940 no
C(6) H(6) . 0.954 no
C(6) H(5) . 0.955 no
C(7) H(9) . 0.947 no
C(7) H(8) . 0.952 no
C(8) H(10) . 0.948 no
C(8) H(11) . 0.950 no
C(8) H(12) . 0.952 no
C(9) H(13) . 0.951 no
C(9) H(14) . 0.952 no
C(10) H(17) . 0.950 no
C(10) H(15) . 0.952 no
C(10) H(16) . 0.956 no
